data_7030575
loop_
_publ_author_name
'Mendoza, Carolina'
'Benet-Buchholz, Jordi'
'Peric\'as, Miquel A.'
'Vilar, Ram\'on'

_publ_section_title
;
 Di-platinum complexes containing thiolato-urea ligands: structural and
 anion binding studies
;
_journal_coden_ASTM DTARAF
_journal_issue 16
_journal_name_full 'Dalton Transactions'
_journal_page_first 2974
_journal_page_last 2985
_journal_paper_doi 10.1039/b819612e
_journal_year 2009
_chemical_formula_sum 'C68 H82 Cl14 N4 O2 P4 Pb2 Pt2 S2'
_chemical_formula_weight 2476.24
_space_group_IT_number 14
_symmetry_cell_setting monoclinic
_symmetry_space_group_name_Hall '-P 2ybc'
_symmetry_space_group_name_H-M 'P 1 21/c 1'
_atom_sites_solution_hydrogens geom
_atom_sites_solution_primary direct
_atom_sites_solution_secondary difmap
_audit_creation_method SHELXL-97
_cell_angle_alpha 90.00
_cell_angle_beta 98.512(2)
_cell_angle_gamma 90.00
_cell_formula_units_Z 4
_cell_length_a 12.9783(11)
_cell_length_b 18.2889(14)
_cell_length_c 35.672(3)
_cell_measurement_reflns_used 8710
_cell_measurement_temperature 100(2)
_cell_measurement_theta_max 39.30
_cell_measurement_theta_min 2.73
_cell_volume 8373.8(12)
_computing_cell_refinement 'Bruker-Nonius Apex v1.0-22 2002'
_computing_data_collection 'Bruker-Nonius Apex v1.0-22 2002'
_computing_data_reduction 'SAINT+ Version 7.06A Bruker-Nonius, 2004'
_computing_molecular_graphics 'Shelxtl Version 6.12 (Sheldrick, 2001)'
_computing_publication_material 'Shelxtl Version 6.12 (Sheldrick, 2001)'
_computing_structure_refinement 'Shelxtl Version 6.12 (Sheldrick, 2001)'
_computing_structure_solution 'Shelxtl Version 6.12 (Sheldrick, 2001)'
_diffrn_ambient_temperature 100(2)
_diffrn_detector_area_resol_mean 512
_diffrn_detector_type '4K CCD area detector APEX II'
_diffrn_measured_fraction_theta_full 0.839
_diffrn_measured_fraction_theta_max 0.839
_diffrn_measurement_device_type 'Kappa 4-axis goniometer bruker-nonius'
_diffrn_measurement_method
;
Fullsphere data collection, phi and omega scans
;
_diffrn_measurement_specimen_support 'magnetic support whith 10 micron nylon fiber cryoloop'
_diffrn_radiation_monochromator 'Multilayer Montel 200 mirrors'
_diffrn_radiation_type MoK\a
_diffrn_radiation_wavelength 0.71073
_diffrn_reflns_av_R_equivalents 0.0482
_diffrn_reflns_av_sigmaI/netI 0.0499
_diffrn_reflns_limit_h_max 23
_diffrn_reflns_limit_h_min -22
_diffrn_reflns_limit_k_max 32
_diffrn_reflns_limit_k_min -32
_diffrn_reflns_limit_l_max 52
_diffrn_reflns_limit_l_min -63
_diffrn_reflns_number 168281
_diffrn_reflns_theta_full 39.60
_diffrn_reflns_theta_max 39.60
_diffrn_reflns_theta_min 2.60
_diffrn_source 'rotating anode X-ray tube'
_diffrn_source_current 90
_diffrn_source_power 50
_diffrn_source_size '3 mm x 0.3 mm fine focus'
_diffrn_source_type 'Bruker-Nonius FR 591'
_exptl_absorpt_coefficient_mu 7.957
_exptl_absorpt_correction_T_max 1.00000
_exptl_absorpt_correction_T_min 0.34103
_exptl_absorpt_correction_type empirical
_exptl_absorpt_process_details
;
SADABS Version 2.1 2003 Bruker-Nonius
Blessing, Acta Cryst. (1995) A51 33-38
;
_exptl_crystal_colour translucent
_exptl_crystal_density_diffrn 1.964
_exptl_crystal_density_method 'not measured'
_exptl_crystal_description Block
_exptl_crystal_F_000 4736
_exptl_crystal_size_max 0.30
_exptl_crystal_size_mid 0.20
_exptl_crystal_size_min 0.10
_refine_diff_density_max 4.462
_refine_diff_density_min -5.001
_refine_diff_density_rms 0.240
_refine_ls_extinction_method none
_refine_ls_goodness_of_fit_ref 1.118
_refine_ls_hydrogen_treatment noref
_refine_ls_matrix_type full
_refine_ls_number_parameters 885
_refine_ls_number_reflns 42493
_refine_ls_number_restraints 0
_refine_ls_restrained_S_all 1.118
_refine_ls_R_factor_all 0.0696
_refine_ls_R_factor_gt 0.0488
_refine_ls_shift/su_max 0.007
_refine_ls_shift/su_mean 0.000
_refine_ls_structure_factor_coef Fsqd
_refine_ls_weighting_details 'calc w=1/[\s^2^(Fo^2^)+(0.0221P)^2^+60.8430P] where P=(Fo^2^+2Fc^2^)/3'
_refine_ls_weighting_scheme calc
_refine_ls_wR_factor_gt 0.0943
_refine_ls_wR_factor_ref 0.0998
_reflns_number_gt 33542
_reflns_number_total 42493
_reflns_threshold_expression >2sigma(I)
_cod_duplicate_entry 7001013
_cod_data_source_file b819612e.txt
_cod_data_source_block cm-55_0m
_cod_depositor_comments
;
The following automatic conversions were performed:

'_symmetry_cell_setting' value 'Monoclinic' changed to 'monoclinic'
according to
/usr/data/users/saulius/automatic-downloads/retrospective/RSC/lib/dictionaries/cif_core.dic
dictionary named 'cif_core.dic' version 2.4.2 from 2011-04-26.

Automatic conversion script
Id: cif_fix_values 2281 2013-09-26 08:29:07Z andrius 
;
_cod_original_sg_symbol_H-M P2(1)/c
_cod_database_code 7030575

loop_
_symmetry_equiv_pos_as_xyz
'x, y, z'
'-x, y+1/2, -z+1/2'
'-x, -y, -z'
'x, -y-1/2, z-1/2'

loop_
_atom_site_label
_atom_site_type_symbol
_atom_site_fract_x
_atom_site_fract_y
_atom_site_fract_z
_atom_site_U_iso_or_equiv
_atom_site_adp_type
_atom_site_occupancy
_atom_site_symmetry_multiplicity
_atom_site_calc_flag
_atom_site_refinement_flags
Pt1 Pt 0.300995(11) 0.662561(7) 0.363771(4) 0.00768(3) Uani 1 1 d .
Pb1 Pb 0.420779(13) 0.569320(8) 0.536675(5) 0.01364(3) Uani 1 1 d .
S1 S 0.21488(7) 0.74894(5) 0.39704(3) 0.00981(16) Uani 1 1 d .
P1 P 0.38382(8) 0.58978(5) 0.32609(3) 0.00946(18) Uani 1 1 d .
Cl1 Cl 0.27599(9) 0.48012(6) 0.54946(3) 0.0193(2) Uani 1 1 d .
N1 N 0.2546(3) 0.79295(19) 0.50970(11) 0.0160(7) Uani 1 1 d .
H1A H 0.2627 0.8393 0.5162 0.019 Uiso 1 1 calc R
O1 O 0.2813(3) 0.67419(17) 0.52647(10) 0.0186(6) Uani 1 1 d .
C1 C 0.3748(3) 0.4926(2) 0.33516(13) 0.0131(7) Uani 1 1 d .
H1B H 0.4102 0.4655 0.3167 0.016 Uiso 1 1 calc R
H1C H 0.4121 0.4818 0.3608 0.016 Uiso 1 1 calc R
P2 P 0.16816(8) 0.58246(5) 0.36576(3) 0.01005(18) Uani 1 1 d .
Pt2 Pt 0.294799(11) 0.841877(7) 0.365021(4) 0.00763(3) Uani 1 1 d .
Pb2 Pb 0.635142(14) 0.941907(8) 0.504871(5) 0.01676(3) Uani 1 1 d .
S2 S 0.42950(7) 0.75519(5) 0.36521(3) 0.00907(16) Uani 1 1 d .
Cl2 Cl 0.56029(9) 0.45244(6) 0.55445(4) 0.0207(2) Uani 1 1 d .
O2 O 0.6884(3) 0.83420(17) 0.46685(11) 0.0216(7) Uani 1 1 d .
N2 N 0.3353(4) 0.7620(2) 0.56979(12) 0.0220(9) Uani 1 1 d .
H2A H 0.3469 0.7278 0.5873 0.026 Uiso 1 1 calc R
C2 C 0.2624(4) 0.4649(2) 0.33244(13) 0.0153(8) Uani 1 1 d .
H2B H 0.2624 0.4109 0.3305 0.018 Uiso 1 1 calc R
H2C H 0.2214 0.4843 0.3089 0.018 Uiso 1 1 calc R
P3 P 0.14833(8) 0.91197(5) 0.35785(3) 0.01049(18) Uani 1 1 d .
N3 N 0.6833(3) 0.71826(19) 0.44433(12) 0.0152(7) Uani 1 1 d .
H3A H 0.7046 0.6727 0.4473 0.018 Uiso 1 1 calc R
Cl3 Cl 0.45507(11) 0.61955(6) 0.60923(3) 0.0239(2) Uani 1 1 d .
C3 C 0.2090(3) 0.4871(2) 0.36636(13) 0.0144(8) Uani 1 1 d .
H3B H 0.2576 0.4779 0.3900 0.017 Uiso 1 1 calc R
H3C H 0.1471 0.4557 0.3668 0.017 Uiso 1 1 calc R
P4 P 0.38575(8) 0.92348(5) 0.33515(3) 0.01006(18) Uani 1 1 d .
Cl4 Cl 0.78207(10) 1.02174(6) 0.48346(4) 0.0241(2) Uani 1 1 d .
N4 N 0.7567(4) 0.7437(2) 0.50640(12) 0.0205(8) Uani 1 1 d .
H4A H 0.7831 0.7771 0.5228 0.025 Uiso 1 1 calc R
C4 C 0.5226(3) 0.6064(2) 0.32889(12) 0.0112(7) Uani 1 1 d .
Cl5 Cl 0.59525(11) 1.05851(6) 0.55211(4) 0.0242(2) Uani 1 1 d .
C5 C 0.5937(3) 0.5730(2) 0.35724(12) 0.0132(7) Uani 1 1 d .
H5A H 0.5693 0.5413 0.3751 0.016 Uiso 1 1 calc R
Cl6 Cl 0.75646(13) 0.88099(6) 0.56344(4) 0.0291(3) Uani 1 1 d .
C6 C 0.7000(4) 0.5864(2) 0.35921(13) 0.0147(8) Uani 1 1 d .
H6A H 0.7482 0.5629 0.3780 0.018 Uiso 1 1 calc R
C7 C 0.7355(4) 0.6342(3) 0.33368(14) 0.0178(8) Uani 1 1 d .
H7A H 0.8081 0.6430 0.3351 0.021 Uiso 1 1 calc R
C8 C 0.6663(4) 0.6689(3) 0.30627(14) 0.0196(9) Uani 1 1 d .
H8A H 0.6914 0.7022 0.2893 0.024 Uiso 1 1 calc R
C9 C 0.5597(4) 0.6554(2) 0.30351(13) 0.0163(8) Uani 1 1 d .
H9A H 0.5122 0.6791 0.2846 0.020 Uiso 1 1 calc R
C10 C 0.3335(3) 0.5999(2) 0.27604(12) 0.0128(7) Uani 1 1 d .
C11 C 0.3710(4) 0.5560(2) 0.24883(14) 0.0185(9) Uani 1 1 d .
H11A H 0.4235 0.5207 0.2567 0.022 Uiso 1 1 calc R
C12 C 0.3327(4) 0.5634(3) 0.21070(15) 0.0236(10) Uani 1 1 d .
H12A H 0.3596 0.5336 0.1926 0.028 Uiso 1 1 calc R
C13 C 0.2555(5) 0.6139(3) 0.19884(15) 0.0256(10) Uani 1 1 d .
H13A H 0.2285 0.6186 0.1727 0.031 Uiso 1 1 calc R
C14 C 0.2175(5) 0.6584(3) 0.22598(16) 0.0279(11) Uani 1 1 d .
H14A H 0.1652 0.6938 0.2181 0.034 Uiso 1 1 calc R
C15 C 0.2557(4) 0.6508(2) 0.26387(14) 0.0188(9) Uani 1 1 d .
H15A H 0.2287 0.6806 0.2820 0.023 Uiso 1 1 calc R
C16 C 0.0636(3) 0.5922(2) 0.32602(12) 0.0119(7) Uani 1 1 d .
C17 C 0.0029(4) 0.5323(2) 0.31128(15) 0.0194(9) Uani 1 1 d .
H17A H 0.0167 0.4850 0.3218 0.023 Uiso 1 1 calc R
C18 C -0.0771(4) 0.5423(3) 0.28136(17) 0.0252(11) Uani 1 1 d .
H18A H -0.1170 0.5013 0.2712 0.030 Uiso 1 1 calc R
C19 C -0.0998(4) 0.6111(3) 0.26608(14) 0.0213(9) Uani 1 1 d .
H19A H -0.1548 0.6173 0.2456 0.026 Uiso 1 1 calc R
C20 C -0.0411(4) 0.6712(3) 0.28094(14) 0.0201(9) Uani 1 1 d .
H20A H -0.0569 0.7187 0.2710 0.024 Uiso 1 1 calc R
C21 C 0.0404(4) 0.6611(2) 0.31033(13) 0.0166(8) Uani 1 1 d .
H21A H 0.0811 0.7019 0.3200 0.020 Uiso 1 1 calc R
C22 C 0.1033(3) 0.5906(2) 0.40746(12) 0.0130(7) Uani 1 1 d .
C23 C 0.0030(4) 0.6196(2) 0.40511(14) 0.0178(8) Uani 1 1 d .
H23A H -0.0318 0.6370 0.3815 0.021 Uiso 1 1 calc R
C24 C -0.0462(4) 0.6231(3) 0.43705(15) 0.0211(10) Uani 1 1 d .
H24A H -0.1146 0.6426 0.4353 0.025 Uiso 1 1 calc R
C25 C 0.0045(4) 0.5982(3) 0.47146(15) 0.0216(10) Uani 1 1 d .
H25A H -0.0296 0.5999 0.4932 0.026 Uiso 1 1 calc R
C26 C 0.1051(4) 0.5707(3) 0.47443(14) 0.0207(9) Uani 1 1 d .
H26A H 0.1401 0.5543 0.4982 0.025 Uiso 1 1 calc R
C27 C 0.1543(4) 0.5673(2) 0.44230(14) 0.0178(8) Uani 1 1 d .
H27A H 0.2233 0.5488 0.4443 0.021 Uiso 1 1 calc R
C28 C 0.1696(4) 1.0097(2) 0.36032(13) 0.0152(8) Uani 1 1 d .
H28A H 0.1014 1.0346 0.3545 0.018 Uiso 1 1 calc R
H28B H 0.1994 1.0227 0.3867 0.018 Uiso 1 1 calc R
C29 C 0.2420(4) 1.0393(2) 0.33355(14) 0.0166(8) Uani 1 1 d .
H29A H 0.2184 1.0204 0.3077 0.020 Uiso 1 1 calc R
H29B H 0.2364 1.0932 0.3326 0.020 Uiso 1 1 calc R
C30 C 0.3563(4) 1.0182(2) 0.34536(13) 0.0153(8) Uani 1 1 d .
H30A H 0.3752 1.0268 0.3729 0.018 Uiso 1 1 calc R
H30B H 0.4003 1.0506 0.3321 0.018 Uiso 1 1 calc R
C31 C 0.0684(3) 0.8985(2) 0.31226(12) 0.0117(7) Uani 1 1 d .
C32 C 0.1012(4) 0.8539(2) 0.28436(13) 0.0148(8) Uani 1 1 d .
H32A H 0.1662 0.8293 0.2895 0.018 Uiso 1 1 calc R
C33 C 0.0401(4) 0.8450(2) 0.24933(14) 0.0200(9) Uani 1 1 d .
H33A H 0.0641 0.8156 0.2304 0.024 Uiso 1 1 calc R
C34 C -0.0570(4) 0.8795(3) 0.24195(15) 0.0218(9) Uani 1 1 d .
H34A H -0.1001 0.8723 0.2183 0.026 Uiso 1 1 calc R
C35 C -0.0902(4) 0.9241(3) 0.26923(16) 0.0231(10) Uani 1 1 d .
H35A H -0.1558 0.9480 0.2640 0.028 Uiso 1 1 calc R
C36 C -0.0287(4) 0.9340(3) 0.30400(15) 0.0211(9) Uani 1 1 d .
H36A H -0.0521 0.9650 0.3224 0.025 Uiso 1 1 calc R
C37 C 0.0602(3) 0.8947(2) 0.39195(12) 0.0137(8) Uani 1 1 d .
C38 C 0.0633(4) 0.9388(3) 0.42422(14) 0.0203(9) Uani 1 1 d .
H38A H 0.1111 0.9783 0.4285 0.024 Uiso 1 1 calc R
C39 C -0.0051(4) 0.9238(3) 0.45013(15) 0.0239(11) Uani 1 1 d .
H39A H -0.0053 0.9545 0.4716 0.029 Uiso 1 1 calc R
C40 C -0.0725(4) 0.8645(3) 0.44479(16) 0.0283(13) Uani 1 1 d .
H40A H -0.1182 0.8546 0.4627 0.034 Uiso 1 1 calc R
C41 C -0.0731(4) 0.8200(3) 0.41350(16) 0.0243(11) Uani 1 1 d .
H41A H -0.1184 0.7790 0.4102 0.029 Uiso 1 1 calc R
C42 C -0.0078(4) 0.8346(2) 0.38662(15) 0.0196(9) Uani 1 1 d .
H42A H -0.0094 0.8043 0.3649 0.024 Uiso 1 1 calc R
C43 C 0.3652(3) 0.9145(2) 0.28400(12) 0.0142(8) Uani 1 1 d .
C44 C 0.3647(4) 0.9757(3) 0.26024(14) 0.0193(9) Uani 1 1 d .
H44A H 0.3696 1.0234 0.2709 0.023 Uiso 1 1 calc R
C45 C 0.3571(5) 0.9669(3) 0.22134(15) 0.0286(12) Uani 1 1 d .
H45A H 0.3559 1.0086 0.2054 0.034 Uiso 1 1 calc R
C46 C 0.3514(5) 0.8974(4) 0.20566(15) 0.0316(13) Uani 1 1 d .
H46A H 0.3479 0.8917 0.1790 0.038 Uiso 1 1 calc R
C47 C 0.3507(5) 0.8362(3) 0.22868(15) 0.0266(11) Uani 1 1 d .
H47A H 0.3459 0.7886 0.2179 0.032 Uiso 1 1 calc R
C48 C 0.3572(4) 0.8452(2) 0.26769(13) 0.0180(8) Uani 1 1 d .
H48A H 0.3561 0.8034 0.2834 0.022 Uiso 1 1 calc R
C49 C 0.5274(3) 0.9187(2) 0.34656(12) 0.0129(7) Uani 1 1 d .
C50 C 0.5872(4) 0.8831(2) 0.32266(15) 0.0190(9) Uani 1 1 d .
H50A H 0.5540 0.8576 0.3010 0.023 Uiso 1 1 calc R
C51 C 0.6954(4) 0.8848(3) 0.33055(17) 0.0237(10) Uani 1 1 d .
H51A H 0.7358 0.8603 0.3143 0.028 Uiso 1 1 calc R
C52 C 0.7443(4) 0.9218(3) 0.36190(16) 0.0235(10) Uani 1 1 d .
H52A H 0.8182 0.9243 0.3666 0.028 Uiso 1 1 calc R
C53 C 0.6856(4) 0.9556(3) 0.38668(15) 0.0244(10) Uani 1 1 d .
H53A H 0.7193 0.9802 0.4086 0.029 Uiso 1 1 calc R
C54 C 0.5771(4) 0.9532(3) 0.37920(14) 0.0211(9) Uani 1 1 d .
H54A H 0.5369 0.9751 0.3964 0.025 Uiso 1 1 calc R
C55 C 0.2817(3) 0.7532(2) 0.44626(11) 0.0128(7) Uani 1 1 d .
H55A H 0.3127 0.7050 0.4540 0.015 Uiso 1 1 calc R
H55B H 0.3385 0.7898 0.4484 0.015 Uiso 1 1 calc R
C56 C 0.2023(3) 0.7745(2) 0.47200(12) 0.0145(8) Uani 1 1 d .
H56A H 0.1612 0.8170 0.4610 0.017 Uiso 1 1 calc R
H56B H 0.1538 0.7333 0.4737 0.017 Uiso 1 1 calc R
C57 C 0.2913(4) 0.7407(2) 0.53509(12) 0.0147(8) Uani 1 1 d .
C58 C 0.3657(5) 0.8361(3) 0.58127(15) 0.0246(10) Uani 1 1 d .
H58A H 0.3777 0.8390 0.6093 0.030 Uiso 1 1 calc R
H58B H 0.3083 0.8700 0.5718 0.030 Uiso 1 1 calc R
C59 C 0.4644(6) 0.8598(4) 0.5660(3) 0.052(2) Uani 1 1 d .
H59A H 0.4788 0.9113 0.5723 0.078 Uiso 1 1 calc R
H59B H 0.4545 0.8536 0.5384 0.078 Uiso 1 1 calc R
H59C H 0.5232 0.8298 0.5775 0.078 Uiso 1 1 calc R
C60 C 0.5064(3) 0.7486(2) 0.41283(12) 0.0141(7) Uani 1 1 d .
H60A H 0.4951 0.7927 0.4278 0.017 Uiso 1 1 calc R
H60B H 0.4840 0.7053 0.4262 0.017 Uiso 1 1 calc R
C61 C 0.6216(3) 0.7418(2) 0.40891(13) 0.0150(8) Uani 1 1 d .
H61A H 0.6297 0.7060 0.3887 0.018 Uiso 1 1 calc R
H61B H 0.6476 0.7896 0.4014 0.018 Uiso 1 1 calc R
C62 C 0.7077(4) 0.7679(2) 0.47304(14) 0.0169(8) Uani 1 1 d .
C63 C 0.7707(4) 0.6682(2) 0.51829(15) 0.0208(9) Uani 1 1 d .
H63A H 0.8276 0.6654 0.5400 0.025 Uiso 1 1 calc R
H63B H 0.7919 0.6392 0.4973 0.025 Uiso 1 1 calc R
C64 C 0.6726(5) 0.6349(4) 0.52970(18) 0.0351(14) Uani 1 1 d .
H64A H 0.6875 0.5852 0.5391 0.053 Uiso 1 1 calc R
H64B H 0.6178 0.6335 0.5076 0.053 Uiso 1 1 calc R
H64C H 0.6492 0.6647 0.5497 0.053 Uiso 1 1 calc R
Cl1C Cl 0.06469(18) 0.20168(11) 0.32096(5) 0.0524(5) Uani 1 1 d .
C1C C 0.0964(5) 0.2288(3) 0.36836(16) 0.0298(12) Uani 1 1 d .
H1CA H 0.1173 0.1853 0.3842 0.036 Uiso 1 1 calc R
H1CB H 0.0340 0.2502 0.3771 0.036 Uiso 1 1 calc R
Cl2C Cl 0.1989(2) 0.29357(9) 0.37457(7) 0.0603(6) Uani 1 1 d .
Cl1A Cl 0.34769(18) 0.31694(12) 0.27308(6) 0.0549(5) Uani 1 1 d .
C1A C 0.4069(7) 0.2716(4) 0.3139(2) 0.0483(19) Uani 1 1 d .
H1AA H 0.3528 0.2582 0.3295 0.058 Uiso 1 1 calc R
H1AB H 0.4563 0.3055 0.3290 0.058 Uiso 1 1 calc R
Cl2A Cl 0.47489(18) 0.19155(9) 0.30393(6) 0.0531(5) Uani 1 1 d .
Cl1D Cl 0.1609(2) 0.68612(16) 0.63929(7) 0.0772(9) Uani 1 1 d .
C1D C 0.1597(5) 0.6250(4) 0.60099(19) 0.0354(14) Uani 1 1 d .
H1DA H 0.2126 0.5864 0.6081 0.043 Uiso 1 1 calc R
H1DB H 0.1791 0.6518 0.5790 0.043 Uiso 1 1 calc R
Cl2D Cl 0.03638(16) 0.58337(10) 0.58777(8) 0.0598(6) Uani 1 1 d .
Cl1B Cl 0.91803(13) 0.10955(8) 0.40017(5) 0.0369(3) Uani 1 1 d .
C1B C 0.9696(5) 0.1313(3) 0.44706(18) 0.0317(13) Uani 1 1 d .
H1BA H 1.0393 0.1087 0.4533 0.038 Uiso 1 1 calc R
H1BB H 0.9242 0.1104 0.4643 0.038 Uiso 1 1 calc R
Cl2B Cl 0.98075(12) 0.22702(8) 0.45479(5) 0.0328(3) Uani 1 1 d .

loop_
_atom_site_aniso_label
_atom_site_aniso_U_11
_atom_site_aniso_U_22
_atom_site_aniso_U_33
_atom_site_aniso_U_23
_atom_site_aniso_U_13
_atom_site_aniso_U_12
Pt1 0.00594(6) 0.00968(4) 0.00749(6) -0.00002(4) 0.00122(5) -0.00006(4)
Pb1 0.01342(7) 0.01604(5) 0.01147(7) 0.00071(4) 0.00191(6) 0.00091(5)
S1 0.0085(4) 0.0122(3) 0.0094(4) 0.0011(3) 0.0036(4) 0.0004(3)
P1 0.0076(4) 0.0109(3) 0.0100(4) -0.0006(3) 0.0018(4) 0.0014(3)
Cl1 0.0165(5) 0.0203(4) 0.0204(5) 0.0026(3) 0.0009(5) -0.0022(3)
N1 0.021(2) 0.0158(13) 0.0107(16) -0.0018(11) 0.0027(16) 0.0029(12)
O1 0.0216(18) 0.0172(13) 0.0149(15) -0.0012(10) -0.0042(15) -0.0004(11)
C1 0.0121(18) 0.0118(13) 0.0156(19) 0.0000(11) 0.0023(17) 0.0023(11)
P2 0.0075(4) 0.0117(4) 0.0107(5) 0.0000(3) 0.0003(4) -0.0010(3)
Pt2 0.00635(6) 0.00990(4) 0.00679(6) 0.00088(4) 0.00145(5) 0.00093(4)
Pb2 0.01505(8) 0.01935(6) 0.01533(7) -0.00079(5) 0.00048(7) 0.00225(5)
S2 0.0073(4) 0.0104(3) 0.0098(4) 0.0001(3) 0.0021(4) -0.0002(3)
Cl2 0.0151(5) 0.0217(4) 0.0248(6) 0.0013(4) 0.0017(5) 0.0042(3)
O2 0.0262(19) 0.0159(13) 0.0214(17) -0.0022(11) -0.0011(16) 0.0003(12)
N2 0.032(3) 0.0156(15) 0.0156(18) 0.0001(12) -0.005(2) 0.0025(14)
C2 0.016(2) 0.0135(14) 0.018(2) -0.0010(12) 0.0043(18) -0.0010(12)
P3 0.0084(5) 0.0134(4) 0.0100(5) 0.0016(3) 0.0025(4) 0.0024(3)
N3 0.0097(16) 0.0166(14) 0.0175(18) -0.0022(12) -0.0044(16) 0.0022(11)
Cl3 0.0347(7) 0.0200(4) 0.0139(5) -0.0007(3) -0.0068(5) 0.0087(4)
C3 0.0125(19) 0.0139(14) 0.018(2) 0.0009(12) 0.0045(18) 0.0001(12)
P4 0.0087(5) 0.0117(4) 0.0101(4) 0.0015(3) 0.0021(4) -0.0004(3)
Cl4 0.0281(6) 0.0216(4) 0.0253(6) -0.0024(4) 0.0128(6) 0.0001(4)
N4 0.026(2) 0.0159(15) 0.0177(19) -0.0012(12) -0.0034(18) -0.0008(13)
C4 0.0087(17) 0.0143(14) 0.0111(17) -0.0022(11) 0.0034(15) 0.0017(11)
Cl5 0.0281(6) 0.0248(5) 0.0219(6) -0.0019(4) 0.0107(5) 0.0035(4)
C5 0.0107(18) 0.0184(15) 0.0105(17) 0.0000(12) 0.0017(16) -0.0001(12)
Cl6 0.0416(8) 0.0203(5) 0.0209(6) -0.0044(4) -0.0102(6) 0.0056(5)
C6 0.0122(19) 0.0211(16) 0.0104(18) -0.0011(13) 0.0007(17) 0.0026(13)
C7 0.0094(19) 0.0281(19) 0.016(2) -0.0024(15) 0.0031(18) -0.0006(14)
C8 0.010(2) 0.031(2) 0.018(2) 0.0046(16) 0.0032(19) -0.0030(15)
C9 0.0126(19) 0.0196(16) 0.017(2) 0.0054(14) 0.0019(18) -0.0002(13)
C10 0.0128(19) 0.0146(14) 0.0114(17) -0.0018(11) 0.0025(16) 0.0004(12)
C11 0.019(2) 0.0207(18) 0.016(2) -0.0044(14) 0.0030(19) 0.0030(14)
C12 0.027(3) 0.029(2) 0.015(2) -0.0090(16) 0.002(2) -0.0022(18)
C13 0.024(3) 0.040(3) 0.010(2) -0.0013(17) -0.007(2) 0.000(2)
C14 0.026(3) 0.037(3) 0.020(2) 0.0057(19) -0.001(2) 0.011(2)
C15 0.018(2) 0.0243(19) 0.014(2) -0.0007(14) 0.0012(19) 0.0074(15)
C16 0.0084(17) 0.0200(15) 0.0071(16) -0.0013(12) 0.0000(15) -0.0018(12)
C17 0.014(2) 0.0186(17) 0.024(2) -0.0058(15) -0.001(2) -0.0018(14)
C18 0.018(2) 0.026(2) 0.031(3) -0.0107(18) 0.000(2) -0.0031(17)
C19 0.014(2) 0.037(2) 0.012(2) -0.0047(16) -0.003(2) 0.0003(17)
C20 0.014(2) 0.028(2) 0.017(2) 0.0049(15) -0.001(2) -0.0025(15)
C21 0.015(2) 0.0209(17) 0.0135(19) 0.0044(14) -0.0009(18) -0.0029(14)
C22 0.0103(18) 0.0164(15) 0.0120(18) 0.0024(12) 0.0008(16) -0.0022(12)
C23 0.0104(19) 0.0281(19) 0.016(2) 0.0061(15) 0.0042(18) 0.0032(14)
C24 0.013(2) 0.031(2) 0.021(2) 0.0050(17) 0.008(2) 0.0043(16)
C25 0.015(2) 0.033(2) 0.017(2) 0.0041(17) 0.007(2) 0.0003(16)
C26 0.017(2) 0.033(2) 0.012(2) 0.0030(16) 0.001(2) 0.0013(17)
C27 0.011(2) 0.0272(19) 0.016(2) 0.0025(15) 0.0024(19) 0.0019(14)
C28 0.014(2) 0.0154(15) 0.017(2) -0.0012(13) 0.0048(18) 0.0021(12)
C29 0.016(2) 0.0146(15) 0.019(2) 0.0053(13) 0.0018(19) 0.0027(13)
C30 0.015(2) 0.0136(14) 0.017(2) 0.0006(12) 0.0025(18) -0.0009(12)
C31 0.0089(17) 0.0174(15) 0.0081(16) 0.0029(11) -0.0005(15) 0.0005(12)
C32 0.0131(19) 0.0159(15) 0.0144(19) -0.0015(12) -0.0012(18) 0.0013(12)
C33 0.021(2) 0.0212(18) 0.015(2) -0.0012(14) -0.004(2) 0.0002(15)
C34 0.022(2) 0.0237(19) 0.018(2) 0.0047(15) -0.004(2) -0.0044(16)
C35 0.017(2) 0.030(2) 0.022(2) 0.0069(17) 0.000(2) 0.0046(17)
C36 0.015(2) 0.030(2) 0.019(2) 0.0054(16) 0.004(2) 0.0077(16)
C37 0.0113(18) 0.0175(15) 0.0131(18) 0.0047(12) 0.0046(17) 0.0061(12)
C38 0.021(2) 0.0247(19) 0.017(2) 0.0037(15) 0.011(2) 0.0072(16)
C39 0.024(3) 0.033(2) 0.017(2) 0.0056(17) 0.012(2) 0.0114(18)
C40 0.021(3) 0.044(3) 0.023(3) 0.017(2) 0.014(2) 0.015(2)
C41 0.014(2) 0.031(2) 0.030(3) 0.0102(18) 0.009(2) 0.0019(16)
C42 0.014(2) 0.0219(18) 0.025(2) 0.0068(15) 0.007(2) 0.0031(14)
C43 0.0113(19) 0.0196(16) 0.0122(18) 0.0037(12) 0.0030(17) -0.0024(12)
C44 0.015(2) 0.027(2) 0.014(2) 0.0091(15) 0.0000(19) -0.0039(15)
C45 0.024(3) 0.046(3) 0.016(2) 0.014(2) 0.003(2) -0.007(2)
C46 0.023(3) 0.062(4) 0.010(2) 0.003(2) 0.002(2) -0.011(2)
C47 0.026(3) 0.038(3) 0.016(2) -0.0073(18) 0.005(2) -0.009(2)
C48 0.019(2) 0.0241(18) 0.0112(19) -0.0002(14) 0.0029(19) -0.0039(15)
C49 0.0113(18) 0.0141(14) 0.0138(18) 0.0048(12) 0.0036(17) 0.0000(11)
C50 0.013(2) 0.0209(17) 0.024(2) -0.0022(15) 0.005(2) 0.0003(14)
C51 0.013(2) 0.026(2) 0.033(3) 0.0030(18) 0.008(2) 0.0035(15)
C52 0.009(2) 0.034(2) 0.027(3) 0.0117(19) 0.002(2) 0.0006(16)
C53 0.012(2) 0.046(3) 0.014(2) 0.0027(19) -0.004(2) -0.0032(18)
C54 0.014(2) 0.037(2) 0.012(2) 0.0023(16) -0.001(2) -0.0011(17)
C55 0.0118(18) 0.0171(14) 0.0097(16) 0.0008(12) 0.0027(16) 0.0016(12)
C56 0.0121(19) 0.0215(16) 0.0101(18) 0.0015(13) 0.0027(17) 0.0070(13)
C57 0.016(2) 0.0161(16) 0.0123(18) 0.0019(12) 0.0032(17) 0.0027(12)
C58 0.031(3) 0.0221(19) 0.018(2) -0.0041(16) -0.003(2) 0.0018(18)
C59 0.045(4) 0.044(4) 0.069(6) -0.011(4) 0.017(5) -0.015(3)
C60 0.0117(18) 0.0189(15) 0.0117(17) 0.0000(13) 0.0017(16) 0.0019(13)
C61 0.0093(18) 0.0200(17) 0.0156(19) -0.0034(13) 0.0012(17) 0.0002(12)
C62 0.014(2) 0.0179(16) 0.019(2) -0.0019(13) 0.0036(19) -0.0031(13)
C63 0.022(2) 0.0188(17) 0.021(2) 0.0026(15) 0.001(2) 0.0005(15)
C64 0.036(4) 0.043(3) 0.027(3) 0.003(2) 0.009(3) -0.013(3)
Cl1C 0.0641(13) 0.0703(12) 0.0207(7) 0.0041(7) -0.0005(9) 0.0413(10)
C1C 0.034(3) 0.039(3) 0.017(2) 0.0078(19) 0.007(3) 0.010(2)
Cl2C 0.0894(16) 0.0327(7) 0.0698(14) -0.0027(8) 0.0481(13) -0.0166(8)
Cl1A 0.0599(13) 0.0663(12) 0.0352(9) -0.0221(8) -0.0036(10) 0.0223(10)
C1A 0.050(5) 0.060(4) 0.035(4) -0.018(3) 0.009(4) 0.008(3)
Cl2A 0.0728(14) 0.0322(7) 0.0616(12) 0.0057(7) 0.0332(11) 0.0030(8)
Cl1D 0.0755(17) 0.1060(18) 0.0412(11) -0.0285(12) -0.0206(12) 0.0614(15)
C1D 0.037(4) 0.040(3) 0.031(3) -0.002(2) 0.012(3) 0.007(2)
Cl2D 0.0452(11) 0.0439(9) 0.0975(18) 0.0059(10) 0.0348(12) -0.0106(7)
Cl1B 0.0350(8) 0.0379(7) 0.0353(8) 0.0050(6) -0.0025(8) -0.0040(6)
C1B 0.028(3) 0.039(3) 0.028(3) 0.012(2) 0.002(3) -0.002(2)
Cl2B 0.0281(7) 0.0401(7) 0.0317(7) 0.0009(5) 0.0093(7) -0.0029(5)

loop_
_atom_type_symbol
_atom_type_description
_atom_type_scat_dispersion_real
_atom_type_scat_dispersion_imag
_atom_type_scat_source
C C 0.0033 0.0016 'International Tables Vol C Tables 4.2.6.8 and 6.1.1.4'
H H 0.0000 0.0000 'International Tables Vol C Tables 4.2.6.8 and 6.1.1.4'
N N 0.0061 0.0033 'International Tables Vol C Tables 4.2.6.8 and 6.1.1.4'
O O 0.0106 0.0060 'International Tables Vol C Tables 4.2.6.8 and 6.1.1.4'
P P 0.1023 0.0942 'International Tables Vol C Tables 4.2.6.8 and 6.1.1.4'
S S 0.1246 0.1234 'International Tables Vol C Tables 4.2.6.8 and 6.1.1.4'
Cl Cl 0.1484 0.1585 'International Tables Vol C Tables 4.2.6.8 and 6.1.1.4'
Pt Pt -1.7033 8.3905 'International Tables Vol C Tables 4.2.6.8 and 6.1.1.4'
Pb Pb -3.3944 10.1111 'International Tables Vol C Tables 4.2.6.8 and 6.1.1.4'

loop_
_geom_angle_atom_site_label_1
_geom_angle_atom_site_label_2
_geom_angle_atom_site_label_3
_geom_angle
P2 Pt1 P1 93.92(3)
P2 Pt1 S1 89.88(3)
P1 Pt1 S1 173.01(3)
P2 Pt1 S2 173.83(3)
P1 Pt1 S2 92.21(3)
S1 Pt1 S2 83.95(3)
Cl1 Pb1 O1 88.92(8)
Cl1 Pb1 Cl3 93.80(4)
O1 Pb1 Cl3 84.12(8)
Cl1 Pb1 Cl2 86.62(4)
O1 Pb1 Cl2 173.81(8)
Cl3 Pb1 Cl2 91.89(4)
C55 S1 Pt1 108.49(12)
C55 S1 Pt2 104.54(13)
Pt1 S1 Pt2 87.94(3)
C1 P1 C4 104.14(18)
C1 P1 C10 104.6(2)
C4 P1 C10 104.27(18)
C1 P1 Pt1 114.84(12)
C4 P1 Pt1 114.95(12)
C10 P1 Pt1 112.88(13)
C57 N1 C56 121.7(4)
C57 O1 Pb1 129.0(3)
C2 C1 P1 113.4(3)
C16 P2 C22 104.28(19)
C16 P2 C3 106.6(2)
C22 P2 C3 103.77(18)
C16 P2 Pt1 113.22(13)
C22 P2 Pt1 114.67(14)
C3 P2 Pt1 113.38(14)
P4 Pt2 P3 93.48(4)
P4 Pt2 S2 90.38(3)
P3 Pt2 S2 170.12(4)
P4 Pt2 S1 174.21(4)
P3 Pt2 S1 92.31(3)
S2 Pt2 S1 83.90(3)
O2 Pb2 Cl4 90.52(8)
O2 Pb2 Cl6 85.33(9)
Cl4 Pb2 Cl6 95.22(5)
O2 Pb2 Cl5 174.10(10)
Cl4 Pb2 Cl5 87.62(3)
Cl6 Pb2 Cl5 89.26(4)
C60 S2 Pt2 110.30(12)
C60 S2 Pt1 104.84(13)
Pt2 S2 Pt1 87.80(3)
C62 O2 Pb2 136.0(3)
C57 N2 C58 126.2(4)
C1 C2 C3 113.5(4)
C28 P3 C31 103.9(2)
C28 P3 C37 104.24(18)
C31 P3 C37 104.1(2)
C28 P3 Pt2 115.60(15)
C31 P3 Pt2 112.50(13)
C37 P3 Pt2 115.16(14)
C62 N3 C61 119.3(4)
C2 C3 P2 114.1(3)
C43 P4 C30 106.5(2)
C43 P4 C49 102.32(19)
C30 P4 C49 103.6(2)
C43 P4 Pt2 113.89(13)
C30 P4 Pt2 113.16(13)
C49 P4 Pt2 116.19(12)
C62 N4 C63 126.7(4)
C5 C4 C9 119.3(4)
C5 C4 P1 120.5(3)
C9 C4 P1 120.1(3)
C6 C5 C4 120.0(4)
C7 C6 C5 120.0(4)
C8 C7 C6 120.7(4)
C7 C8 C9 120.2(4)
C8 C9 C4 119.8(4)
C15 C10 C11 118.5(4)
C15 C10 P1 120.8(3)
C11 C10 P1 120.7(3)
C12 C11 C10 120.9(4)
C13 C12 C11 120.3(4)
C12 C13 C14 119.2(5)
C15 C14 C13 120.3(5)
C14 C15 C10 120.8(4)
C21 C16 C17 118.6(4)
C21 C16 P2 119.6(3)
C17 C16 P2 121.8(3)
C18 C17 C16 120.1(4)
C19 C18 C17 120.8(5)
C18 C19 C20 119.6(5)
C21 C20 C19 119.6(5)
C20 C21 C16 121.3(4)
C27 C22 C23 119.2(4)
C27 C22 P2 119.3(3)
C23 C22 P2 121.5(3)
C24 C23 C22 120.4(5)
C25 C24 C23 119.9(4)
C24 C25 C26 120.4(4)
C25 C26 C27 119.6(5)
C22 C27 C26 120.5(4)
C29 C28 P3 114.9(3)
C30 C29 C28 113.5(4)
C29 C30 P4 114.0(3)
C32 C31 C36 118.4(4)
C32 C31 P3 121.5(3)
C36 C31 P3 120.1(3)
C33 C32 C31 121.0(4)
C32 C33 C34 119.7(4)
C35 C34 C33 119.9(5)
C36 C35 C34 120.5(5)
C35 C36 C31 120.4(4)
C38 C37 C42 120.1(4)
C38 C37 P3 120.4(3)
C42 C37 P3 119.4(3)
C39 C38 C37 119.1(5)
C40 C39 C38 120.7(5)
C41 C40 C39 119.9(4)
C40 C41 C42 120.7(5)
C41 C42 C37 119.4(5)
C48 C43 C44 118.7(4)
C48 C43 P4 119.6(3)
C44 C43 P4 121.5(3)
C45 C44 C43 120.4(5)
C44 C45 C46 120.1(5)
C45 C46 C47 120.4(5)
C46 C47 C48 119.4(5)
C47 C48 C43 121.0(4)
C54 C49 C50 119.3(4)
C54 C49 P4 119.4(3)
C50 C49 P4 121.3(4)
C51 C50 C49 120.1(5)
C52 C51 C50 120.3(4)
C51 C52 C53 120.2(5)
C54 C53 C52 119.7(5)
C53 C54 C49 120.2(4)
C56 C55 S1 108.6(3)
N1 C56 C55 110.5(4)
O1 C57 N2 121.4(4)
O1 C57 N1 120.4(4)
N2 C57 N1 118.2(4)
N2 C58 C59 111.8(5)
C61 C60 S2 109.0(3)
N3 C61 C60 111.3(3)
O2 C62 N4 122.2(4)
O2 C62 N3 119.5(5)
N4 C62 N3 118.2(4)
N4 C63 C64 112.7(5)
Cl1C C1C Cl2C 112.0(3)
Cl1A C1A Cl2A 113.2(4)
Cl1D C1D Cl2D 112.5(3)
Cl1B C1B Cl2B 112.5(3)

loop_
_geom_bond_atom_site_label_1
_geom_bond_atom_site_label_2
_geom_bond_distance
Pt1 P2 2.2715(10)
Pt1 P1 2.2718(9)
Pt1 S1 2.3550(8)
Pt1 S2 2.3725(9)
Pb1 Cl1 2.5794(11)
Pb1 O1 2.625(3)
Pb1 Cl3 2.7202(12)
Pb1 Cl2 2.8125(11)
S1 C55 1.842(5)
S1 Pt2 2.3707(8)
P1 C1 1.814(4)
P1 C4 1.814(4)
P1 C10 1.818(5)
N1 C57 1.354(6)
N1 C56 1.454(6)
O1 C57 1.257(5)
C1 C2 1.533(6)
P2 C16 1.820(5)
P2 C22 1.821(4)
P2 C3 1.821(4)
Pt2 P4 2.2646(9)
Pt2 P3 2.2756(10)
Pt2 S2 2.3592(9)
Pb2 O2 2.545(3)
Pb2 Cl4 2.6044(11)
Pb2 Cl6 2.6667(14)
Pb2 Cl5 2.8132(11)
S2 C60 1.842(5)
O2 C62 1.252(5)
N2 C57 1.342(6)
N2 C58 1.454(6)
C2 C3 1.536(5)
P3 C28 1.810(4)
P3 C31 1.812(5)
P3 C37 1.816(4)
N3 C62 1.370(6)
N3 C61 1.457(6)
P4 C43 1.812(5)
P4 C30 1.822(4)
P4 C49 1.825(5)
N4 C62 1.339(7)
N4 C63 1.448(6)
C4 C5 1.404(6)
C4 C9 1.408(5)
C5 C6 1.393(6)
C6 C7 1.389(6)
C7 C8 1.381(7)
C8 C9 1.395(6)
C10 C15 1.395(6)
C10 C11 1.402(5)
C11 C12 1.384(7)
C12 C13 1.383(8)
C13 C14 1.409(7)
C14 C15 1.376(8)
C16 C21 1.393(6)
C16 C17 1.405(6)
C17 C18 1.387(8)
C18 C19 1.386(8)
C19 C20 1.396(7)
C20 C21 1.387(7)
C22 C27 1.386(7)
C22 C23 1.396(6)
C23 C24 1.387(6)
C24 C25 1.382(7)
C25 C26 1.388(7)
C26 C27 1.393(6)
C28 C29 1.534(5)
C29 C30 1.530(7)
C31 C32 1.402(5)
C31 C36 1.409(6)
C32 C33 1.387(7)
C33 C34 1.399(7)
C34 C35 1.387(7)
C35 C36 1.384(8)
C37 C38 1.401(6)
C37 C42 1.405(6)
C38 C39 1.399(6)
C39 C40 1.389(8)
C40 C41 1.380(8)
C41 C42 1.396(6)
C43 C48 1.393(6)
C43 C44 1.404(6)
C44 C45 1.386(7)
C45 C46 1.386(9)
C46 C47 1.390(8)
C47 C48 1.391(7)
C49 C54 1.396(7)
C49 C50 1.397(5)
C50 C51 1.391(7)
C51 C52 1.379(8)
C52 C53 1.395(7)
C53 C54 1.395(7)
C55 C56 1.529(5)
C58 C59 1.527(9)
C60 C61 1.527(6)
C63 C64 1.520(7)
Cl1C C1C 1.752(6)
C1C Cl2C 1.771(7)
Cl1A C1A 1.751(9)
C1A Cl2A 1.772(7)
Cl1D C1D 1.764(7)
C1D Cl2D 1.772(7)
Cl1B C1B 1.753(7)
C1B Cl2B 1.774(6)

loop_
_geom_torsion_atom_site_label_1
_geom_torsion_atom_site_label_2
_geom_torsion_atom_site_label_3
_geom_torsion_atom_site_label_4
_geom_torsion
P2 Pt1 S1 C55 105.34(13)
P1 Pt1 S1 C55 -131.7(3)
S2 Pt1 S1 C55 -74.76(13)
P2 Pt1 S1 Pt2 -150.01(4)
P1 Pt1 S1 Pt2 -27.0(3)
S2 Pt1 S1 Pt2 29.89(3)
P2 Pt1 P1 C1 -35.65(18)
S1 Pt1 P1 C1 -158.4(3)
S2 Pt1 P1 C1 145.08(18)
P2 Pt1 P1 C4 -156.46(15)
S1 Pt1 P1 C4 80.8(4)
S2 Pt1 P1 C4 24.27(15)
P2 Pt1 P1 C10 84.10(14)
S1 Pt1 P1 C10 -38.7(4)
S2 Pt1 P1 C10 -95.16(14)
Cl1 Pb1 O1 C57 144.4(3)
Cl3 Pb1 O1 C57 50.5(3)
Cl2 Pb1 O1 C57 100.6(8)
C4 P1 C1 C2 -177.4(3)
C10 P1 C1 C2 -68.3(3)
Pt1 P1 C1 C2 56.0(3)
P1 Pt1 P2 C16 -85.81(13)
S1 Pt1 P2 C16 88.31(13)
S2 Pt1 P2 C16 87.4(4)
P1 Pt1 P2 C22 154.68(16)
S1 Pt1 P2 C22 -31.19(16)
S2 Pt1 P2 C22 -32.1(4)
P1 Pt1 P2 C3 35.74(17)
S1 Pt1 P2 C3 -150.13(17)
S2 Pt1 P2 C3 -151.1(4)
C55 S1 Pt2 P4 69.7(4)
Pt1 S1 Pt2 P4 -38.8(4)
C55 S1 Pt2 P3 -110.65(13)
Pt1 S1 Pt2 P3 140.78(4)
C55 S1 Pt2 S2 78.49(13)
Pt1 S1 Pt2 S2 -30.07(3)
P4 Pt2 S2 C60 103.94(14)
P3 Pt2 S2 C60 -143.0(2)
S1 Pt2 S2 C60 -75.18(14)
P4 Pt2 S2 Pt1 -151.05(4)
P3 Pt2 S2 Pt1 -38.0(2)
S1 Pt2 S2 Pt1 29.83(3)
P2 Pt1 S2 C60 81.3(4)
P1 Pt1 S2 C60 -105.48(13)
S1 Pt1 S2 C60 80.38(13)
P2 Pt1 S2 Pt2 -29.1(4)
P1 Pt1 S2 Pt2 144.09(4)
S1 Pt1 S2 Pt2 -30.05(3)
Cl4 Pb2 O2 C62 130.6(5)
Cl6 Pb2 O2 C62 35.4(5)
Cl5 Pb2 O2 C62 59.1(10)
P1 C1 C2 C3 -74.2(4)
P4 Pt2 P3 C28 -34.58(17)
S2 Pt2 P3 C28 -147.4(2)
S1 Pt2 P3 C28 145.45(16)
P4 Pt2 P3 C31 84.59(13)
S2 Pt2 P3 C31 -28.2(2)
S1 Pt2 P3 C31 -95.37(13)
P4 Pt2 P3 C37 -156.35(18)
S2 Pt2 P3 C37 90.8(3)
S1 Pt2 P3 C37 23.69(18)
C1 C2 C3 P2 75.8(4)
C16 P2 C3 C2 67.6(4)
C22 P2 C3 C2 177.4(3)
Pt1 P2 C3 C2 -57.6(4)
P3 Pt2 P4 C43 -84.80(16)
S2 Pt2 P4 C43 86.10(16)
S1 Pt2 P4 C43 94.8(4)
P3 Pt2 P4 C30 36.97(19)
S2 Pt2 P4 C30 -152.13(18)
S1 Pt2 P4 C30 -143.4(4)
P3 Pt2 P4 C49 156.65(15)
S2 Pt2 P4 C49 -32.45(15)
S1 Pt2 P4 C49 -23.7(4)
C1 P1 C4 C5 -41.5(4)
C10 P1 C4 C5 -150.8(3)
Pt1 P1 C4 C5 85.0(3)
C1 P1 C4 C9 141.1(3)
C10 P1 C4 C9 31.7(4)
Pt1 P1 C4 C9 -92.4(3)
C9 C4 C5 C6 -2.3(6)
P1 C4 C5 C6 -179.7(3)
C4 C5 C6 C7 1.5(6)
C5 C6 C7 C8 0.2(6)
C6 C7 C8 C9 -1.2(7)
C7 C8 C9 C4 0.3(7)
C5 C4 C9 C8 1.4(6)
P1 C4 C9 C8 178.8(3)
C1 P1 C10 C15 128.5(4)
C4 P1 C10 C15 -122.4(4)
Pt1 P1 C10 C15 3.0(4)
C1 P1 C10 C11 -50.6(4)
C4 P1 C10 C11 58.5(4)
Pt1 P1 C10 C11 -176.1(3)
C15 C10 C11 C12 0.7(7)
P1 C10 C11 C12 179.8(4)
C10 C11 C12 C13 -0.7(7)
C11 C12 C13 C14 0.9(8)
C12 C13 C14 C15 -1.0(9)
C13 C14 C15 C10 0.9(8)
C11 C10 C15 C14 -0.8(7)
P1 C10 C15 C14 -179.9(4)
C22 P2 C16 C21 92.2(3)
C3 P2 C16 C21 -158.4(3)
Pt1 P2 C16 C21 -33.1(3)
C22 P2 C16 C17 -85.7(3)
C3 P2 C16 C17 23.7(4)
Pt1 P2 C16 C17 149.0(3)
C21 C16 C17 C18 1.0(6)
P2 C16 C17 C18 179.0(3)
C16 C17 C18 C19 -1.2(7)
C17 C18 C19 C20 0.1(7)
C18 C19 C20 C21 1.2(7)
C19 C20 C21 C16 -1.5(6)
C17 C16 C21 C20 0.4(6)
P2 C16 C21 C20 -177.6(3)
C16 P2 C22 C27 163.4(3)
C3 P2 C22 C27 52.0(4)
Pt1 P2 C22 C27 -72.3(4)
C16 P2 C22 C23 -16.3(4)
C3 P2 C22 C23 -127.7(4)
Pt1 P2 C22 C23 108.1(4)
C27 C22 C23 C24 -1.7(7)
P2 C22 C23 C24 177.9(4)
C22 C23 C24 C25 0.3(7)
C23 C24 C25 C26 1.0(8)
C24 C25 C26 C27 -1.0(8)
C23 C22 C27 C26 1.8(7)
P2 C22 C27 C26 -177.9(4)
C25 C26 C27 C22 -0.4(7)
C31 P3 C28 C29 -70.8(4)
C37 P3 C28 C29 -179.5(4)
Pt2 P3 C28 C29 53.0(4)
P3 C28 C29 C30 -71.2(5)
C28 C29 C30 P4 75.7(4)
C43 P4 C30 C29 65.6(3)
C49 P4 C30 C29 173.0(3)
Pt2 P4 C30 C29 -60.3(3)
C28 P3 C31 C32 120.8(3)
C37 P3 C31 C32 -130.3(3)
Pt2 P3 C31 C32 -4.9(4)
C28 P3 C31 C36 -58.4(4)
C37 P3 C31 C36 50.5(4)
Pt2 P3 C31 C36 175.8(3)
C36 C31 C32 C33 0.4(6)
P3 C31 C32 C33 -178.9(3)
C31 C32 C33 C34 -1.7(6)
C32 C33 C34 C35 2.0(7)
C33 C34 C35 C36 -0.9(7)
C34 C35 C36 C31 -0.4(7)
C32 C31 C36 C35 0.7(6)
P3 C31 C36 C35 180.0(4)
C28 P3 C37 C38 -30.7(4)
C31 P3 C37 C38 -139.4(4)
Pt2 P3 C37 C38 97.0(4)
C28 P3 C37 C42 152.2(4)
C31 P3 C37 C42 43.6(4)
Pt2 P3 C37 C42 -80.1(4)
C42 C37 C38 C39 -2.5(7)
P3 C37 C38 C39 -179.5(4)
C37 C38 C39 C40 2.3(7)
C38 C39 C40 C41 -0.5(8)
C39 C40 C41 C42 -1.2(8)
C40 C41 C42 C37 1.0(8)
C38 C37 C42 C41 0.8(7)
P3 C37 C42 C41 177.9(4)
C30 P4 C43 C48 -164.7(4)
C49 P4 C43 C48 87.0(4)
Pt2 P4 C43 C48 -39.3(4)
C30 P4 C43 C44 20.1(4)
C49 P4 C43 C44 -88.3(4)
Pt2 P4 C43 C44 145.5(3)
C48 C43 C44 C45 -0.5(7)
P4 C43 C44 C45 174.9(4)
C43 C44 C45 C46 -0.9(8)
C44 C45 C46 C47 1.5(9)
C45 C46 C47 C48 -0.8(9)
C46 C47 C48 C43 -0.6(8)
C44 C43 C48 C47 1.2(7)
P4 C43 C48 C47 -174.2(4)
C43 P4 C49 C54 152.8(3)
C30 P4 C49 C54 42.3(4)
Pt2 P4 C49 C54 -82.5(3)
C43 P4 C49 C50 -25.2(4)
C30 P4 C49 C50 -135.8(3)
Pt2 P4 C49 C50 99.5(3)
C54 C49 C50 C51 -2.8(6)
P4 C49 C50 C51 175.3(3)
C49 C50 C51 C52 -0.2(7)
C50 C51 C52 C53 2.3(7)
C51 C52 C53 C54 -1.4(8)
C52 C53 C54 C49 -1.6(8)
C50 C49 C54 C53 3.7(7)
P4 C49 C54 C53 -174.4(4)
Pt1 S1 C55 C56 -150.8(2)
Pt2 S1 C55 C56 116.4(3)
C57 N1 C56 C55 -78.1(5)
S1 C55 C56 N1 -168.5(3)
Pb1 O1 C57 N2 -49.1(5)
Pb1 O1 C57 N1 133.0(4)
C58 N2 C57 O1 169.8(5)
C58 N2 C57 N1 -12.3(7)
C56 N1 C57 O1 0.4(6)
C56 N1 C57 N2 -177.6(4)
C57 N2 C58 C59 -74.4(8)
Pt2 S2 C60 C61 -139.7(2)
Pt1 S2 C60 C61 127.1(3)
C62 N3 C61 C60 -77.3(5)
S2 C60 C61 N3 -165.8(3)
Pb2 O2 C62 N4 -36.7(7)
Pb2 O2 C62 N3 146.8(3)
C63 N4 C62 O2 171.2(4)
C63 N4 C62 N3 -12.3(7)
C61 N3 C62 O2 -9.0(6)
C61 N3 C62 N4 174.4(4)
C62 N4 C63 C64 -76.9(6)
